data_7241147
loop_
_publ_author_name
'Babij, Nicholas R.'
'Choy, Nakyen'
'Cismesia, Megan A.'
'Couling, David J.'
'Hough, Nicole M.'
'Johnson, Peter L.'
'Klosin, Jerzy'
'Li, Xiaoyong'
'Lu, Yu'
'McCusker, Elizabeth O.'
'Meyer, Kevin G.'
'Renga, James M.'
'Rogers, Richard B.'
'Stockman, Kenneth E.'
'Webb, Nicola J.'
'Whiteker, Gregory T.'
'Zhu, Yuanming'

_publ_section_title
;
 Design and synthesis of florylpicoxamid, a fungicide derived from
 renewable raw materials
;
_journal_issue 18
_journal_name_full 'Green Chemistry'
_journal_page_first 6047
_journal_page_last 6054
_journal_paper_doi 10.1039/D0GC02063J
_journal_volume 22
_journal_year 2020
_chemical_formula_sum 'C24 H36 Cl F2 N O4'
_chemical_formula_weight 475.99
_space_group_crystal_system orthorhombic
_space_group_IT_number 19
_space_group_name_Hall 'P 2ac 2ab'
_space_group_name_H-M_alt 'P 21 21 21'
_atom_sites_solution_hydrogens geom
_audit_creation_method SHELXL-2014/7
_audit_update_record
;
2020-05-21 deposited with the CCDC.	2020-08-10 downloaded from the CCDC.
;
_cell_angle_alpha 90
_cell_angle_beta 90
_cell_angle_gamma 90
_cell_formula_units_Z 4
_cell_length_a 8.3081(3)
_cell_length_b 11.7497(4)
_cell_length_c 26.4644(8)
_cell_measurement_reflns_used 5450
_cell_measurement_temperature 100(2)
_cell_measurement_theta_max 27.76
_cell_measurement_theta_min 2.32
_cell_volume 2583.39(15)
_computing_cell_refinement 'Bruker SAINT'
_computing_data_collection 'Bruker APEX2'
_computing_data_reduction 'Bruker SAINT'
_computing_molecular_graphics 'Bruker SHELXTL'
_computing_publication_material 'Bruker SHELXTL'
_computing_structure_refinement 'SHELXL-2014/7 (Sheldrick, 2014)'
_computing_structure_solution 'SHELXS-97 (Sheldrick 2008)'
_diffrn_ambient_temperature 100(2)
_diffrn_measured_fraction_theta_full 1.000
_diffrn_measured_fraction_theta_max 1.000
_diffrn_measurement_device_type 'Bruker APEX-II CCD'
_diffrn_measurement_method '\f and \w scans'
_diffrn_radiation_type MoK\a
_diffrn_radiation_wavelength 0.71073
_diffrn_reflns_av_R_equivalents 0.0246
_diffrn_reflns_av_unetI/netI 0.0383
_diffrn_reflns_Laue_measured_fraction_full 1.000
_diffrn_reflns_Laue_measured_fraction_max 1.000
_diffrn_reflns_limit_h_max 10
_diffrn_reflns_limit_h_min -10
_diffrn_reflns_limit_k_max 15
_diffrn_reflns_limit_k_min -14
_diffrn_reflns_limit_l_max 34
_diffrn_reflns_limit_l_min -33
_diffrn_reflns_number 13605
_diffrn_reflns_point_group_measured_fraction_full 0.997
_diffrn_reflns_point_group_measured_fraction_max 0.987
_diffrn_reflns_theta_full 25.242
_diffrn_reflns_theta_max 27.495
_diffrn_reflns_theta_min 1.539
_exptl_absorpt_coefficient_mu 0.190
_exptl_absorpt_correction_T_max 0.981
_exptl_absorpt_correction_T_min 0.952
_exptl_absorpt_correction_type multi-scan
_exptl_crystal_colour colorless
_exptl_crystal_density_diffrn 1.224
_exptl_crystal_description block
_exptl_crystal_F_000 1016
_exptl_crystal_size_max 0.260
_exptl_crystal_size_mid 0.120
_exptl_crystal_size_min 0.100
_refine_diff_density_max 0.537
_refine_diff_density_min -0.312
_refine_diff_density_rms 0.043
_refine_ls_abs_structure_details
; 
 Flack x determined using 1964 quotients [(I+)-(I-)]/[(I+)+(I-)] 
 (Parsons, Flack and Wagner, Acta Cryst. B69 (2013) 249-259). 
;
_refine_ls_abs_structure_Flack 0.00(2)
_refine_ls_extinction_method none
_refine_ls_goodness_of_fit_ref 1.035
_refine_ls_hydrogen_treatment constr
_refine_ls_matrix_type full
_refine_ls_number_parameters 298
_refine_ls_number_reflns 5864
_refine_ls_number_restraints 0
_refine_ls_restrained_S_all 1.035
_refine_ls_R_factor_all 0.0463
_refine_ls_R_factor_gt 0.0373
_refine_ls_shift/su_max 0.000
_refine_ls_shift/su_mean 0.000
_refine_ls_structure_factor_coef Fsqd
_refine_ls_weighting_details 'w=1/[\s^2^(Fo^2^)+(0.0395P)^2^+0.6515P] where P=(Fo^2^+2Fc^2^)/3'
_refine_ls_weighting_scheme calc
_refine_ls_wR_factor_gt 0.0827
_refine_ls_wR_factor_ref 0.0865
_reflns_Friedel_coverage 0.739
_reflns_Friedel_fraction_full 0.992
_reflns_Friedel_fraction_max 0.970
_reflns_number_gt 5181
_reflns_number_total 5864
_reflns_threshold_expression 'I > 2\s(I)'
_cod_data_source_file d0gc02063j2.cif
_cod_data_source_block Final
_cod_depositor_comments 'Adding full bibliography for 7241146--7241147.cif.'
_cod_database_code 7241147
_shelx_shelxl_version_number 2014/7
_shelx_space_group_comment
; 
The symmetry employed for this shelxl refinement is uniquely defined 
by the following loop, which should always be used as a source of 
symmetry information in preference to the above space-group names. 
They are only intended as comments. 
;
_shelx_estimated_absorpt_t_min 0.952
_shelx_estimated_absorpt_t_max 0.981

loop_
_space_group_symop_operation_xyz
'x, y, z'
'-x+1/2, -y, z+1/2'
'-x, y+1/2, -z+1/2'
'x+1/2, -y+1/2, -z'

loop_
_atom_site_label
_atom_site_type_symbol
_atom_site_fract_x
_atom_site_fract_y
_atom_site_fract_z
_atom_site_U_iso_or_equiv
_atom_site_adp_type
_atom_site_occupancy
_atom_site_site_symmetry_order
_atom_site_calc_flag
_atom_site_refinement_flags_posn
_atom_site_refinement_flags_adp
_atom_site_refinement_flags_occupancy
_atom_site_disorder_assembly
_atom_site_disorder_group
Cl1 Cl 0.83292(7) 0.70552(5) 0.42526(2) 0.02143(14) Uani 1 1 d . . . . .
F1 F -0.3360(2) 0.28168(16) 0.29280(5) 0.0339(4) Uani 1 1 d . . . . .
F2 F 0.0124(2) 0.35249(16) 0.62117(6) 0.0372(4) Uani 1 1 d . . . . .
N1 N 0.6301(2) 0.67154(17) 0.52407(8) 0.0174(4) Uani 1 1 d . . . . .
H1A H 0.6903 0.7079 0.5003 0.026 Uiso 1 1 calc R U . . .
H1B H 0.6897 0.6618 0.5526 0.026 Uiso 1 1 calc R U . . .
H1C H 0.5415 0.7140 0.5313 0.026 Uiso 1 1 calc R U . . .
O1 O 0.3860(2) 0.66617(15) 0.45607(6) 0.0222(4) Uani 1 1 d . . . . .
O2 O 0.4318(2) 0.48162(14) 0.43758(6) 0.0187(4) Uani 1 1 d . . . . .
O3 O 0.0513(2) 0.7383(2) 0.65110(7) 0.0372(5) Uani 1 1 d . . . . .
H3 H 0.1261 0.7487 0.6302 0.056 Uiso 1 1 calc R U . . .
O4 O 0.7763(2) 0.63483(17) 0.61692(6) 0.0258(4) Uani 1 1 d . . . . .
H4 H 0.8637 0.6638 0.6264 0.039 Uiso 1 1 calc R U . . .
C1 C 0.4552(3) 0.5779(2) 0.46295(9) 0.0160(5) Uani 1 1 d . . . . .
C2 C 0.5793(3) 0.55869(19) 0.50439(9) 0.0171(5) Uani 1 1 d . . . . .
H2 H 0.6747 0.5183 0.4900 0.021 Uiso 1 1 calc R U . . .
C3 C 0.5064(3) 0.4869(2) 0.54679(10) 0.0234(6) Uani 1 1 d . . . . .
H3A H 0.5877 0.4738 0.5730 0.035 Uiso 1 1 calc R U . . .
H3B H 0.4706 0.4136 0.5331 0.035 Uiso 1 1 calc R U . . .
H3C H 0.4143 0.5272 0.5615 0.035 Uiso 1 1 calc R U . . .
C4 C 0.2964(3) 0.4773(2) 0.40197(8) 0.0174(5) Uani 1 1 d . . . . .
H4A H 0.2264 0.5458 0.4064 0.021 Uiso 1 1 calc R U . . .
C5 C 0.3638(3) 0.4744(2) 0.34899(10) 0.0246(6) Uani 1 1 d . . . . .
H5A H 0.4292 0.5425 0.3432 0.037 Uiso 1 1 calc R U . . .
H5B H 0.2751 0.4723 0.3246 0.037 Uiso 1 1 calc R U . . .
H5C H 0.4308 0.4064 0.3448 0.037 Uiso 1 1 calc R U . . .
C6 C 0.2029(3) 0.36950(19) 0.41633(9) 0.0161(5) Uani 1 1 d . . . . .
H6 H 0.2780 0.3039 0.4114 0.019 Uiso 1 1 calc R U . . .
C7 C 0.0600(3) 0.3492(2) 0.38175(8) 0.0166(5) Uani 1 1 d . . . . .
C8 C 0.0393(3) 0.2429(2) 0.35938(9) 0.0209(5) Uani 1 1 d . . . . .
H8 H 0.1176 0.1852 0.3648 0.025 Uiso 1 1 calc R U . . .
C9 C -0.0933(3) 0.2196(2) 0.32940(9) 0.0251(6) Uani 1 1 d . . . . .
H9 H -0.1071 0.1467 0.3145 0.030 Uiso 1 1 calc R U . . .
C10 C -0.2043(3) 0.3042(2) 0.32168(9) 0.0246(6) Uani 1 1 d . . . . .
C11 C -0.1874(3) 0.4113(2) 0.34193(9) 0.0235(5) Uani 1 1 d . . . . .
H11 H -0.2646 0.4690 0.3352 0.028 Uiso 1 1 calc R U . . .
C12 C -0.0546(3) 0.4333(2) 0.37244(9) 0.0198(5) Uani 1 1 d . . . . .
H12 H -0.0419 0.5065 0.3871 0.024 Uiso 1 1 calc R U . . .
C13 C 0.1537(3) 0.3687(2) 0.47201(9) 0.0169(5) Uani 1 1 d . . . . .
C14 C 0.0653(3) 0.4569(2) 0.49355(9) 0.0215(5) Uani 1 1 d . . . . .
H14 H 0.0359 0.5208 0.4736 0.026 Uiso 1 1 calc R U . . .
C15 C 0.0194(3) 0.4524(2) 0.54428(10) 0.0252(6) Uani 1 1 d . . . . .
H15 H -0.0392 0.5131 0.5592 0.030 Uiso 1 1 calc R U . . .
C16 C 0.0608(3) 0.3587(2) 0.57195(9) 0.0248(6) Uani 1 1 d . . . . .
C17 C 0.1487(3) 0.2701(2) 0.55266(9) 0.0240(6) Uani 1 1 d . . . . .
H17 H 0.1769 0.2067 0.5731 0.029 Uiso 1 1 calc R U . . .
C18 C 0.1954(3) 0.2760(2) 0.50206(10) 0.0208(5) Uani 1 1 d . . . . .
H18 H 0.2567 0.2157 0.4879 0.025 Uiso 1 1 calc R U . . .
C19 C 0.1172(4) 0.6987(3) 0.69793(12) 0.0419(8) Uani 1 1 d . . . . .
H19 H 0.0235 0.6797 0.7201 0.050 Uiso 1 1 calc R U . . .
C20 C 0.2073(4) 0.5904(3) 0.69002(14) 0.0473(9) Uani 1 1 d . . . . .
H20A H 0.1355 0.5335 0.6751 0.071 Uiso 1 1 calc R U . . .
H20B H 0.2475 0.5625 0.7226 0.071 Uiso 1 1 calc R U . . .
H20C H 0.2982 0.6041 0.6672 0.071 Uiso 1 1 calc R U . . .
C21 C 0.2085(4) 0.7883(3) 0.72415(13) 0.0497(9) Uani 1 1 d . . . . .
H21A H 0.2987 0.8127 0.7029 0.075 Uiso 1 1 calc R U . . .
H21B H 0.2498 0.7584 0.7562 0.075 Uiso 1 1 calc R U . . .
H21C H 0.1377 0.8533 0.7308 0.075 Uiso 1 1 calc R U . . .
C22 C 0.6629(4) 0.6371(2) 0.65790(10) 0.0289(6) Uani 1 1 d . . . . .
H22 H 0.5545 0.6190 0.6435 0.035 Uiso 1 1 calc R U . . .
C23 C 0.7029(5) 0.5452(3) 0.69623(11) 0.0444(9) Uani 1 1 d . . . . .
H23A H 0.7171 0.4723 0.6788 0.067 Uiso 1 1 calc R U . . .
H23B H 0.6149 0.5387 0.7207 0.067 Uiso 1 1 calc R U . . .
H23C H 0.8026 0.5652 0.7139 0.067 Uiso 1 1 calc R U . . .
C24 C 0.6527(4) 0.7537(3) 0.68121(10) 0.0336(7) Uani 1 1 d . . . . .
H24A H 0.7594 0.7768 0.6932 0.050 Uiso 1 1 calc R U . . .
H24B H 0.5775 0.7521 0.7097 0.050 Uiso 1 1 calc R U . . .
H24C H 0.6145 0.8083 0.6559 0.050 Uiso 1 1 calc R U . . .

loop_
_atom_site_aniso_label
_atom_site_aniso_U_11
_atom_site_aniso_U_22
_atom_site_aniso_U_33
_atom_site_aniso_U_23
_atom_site_aniso_U_13
_atom_site_aniso_U_12
Cl1 0.0193(3) 0.0250(3) 0.0200(3) -0.0030(2) 0.0004(2) -0.0008(3)
F1 0.0261(8) 0.0535(11) 0.0220(7) 0.0013(7) -0.0090(7) -0.0135(9)
F2 0.0445(11) 0.0498(11) 0.0173(8) 0.0018(7) 0.0044(7) -0.0067(9)
N1 0.0161(10) 0.0181(10) 0.0180(10) -0.0012(8) -0.0019(8) -0.0021(8)
O1 0.0257(9) 0.0196(9) 0.0214(9) -0.0026(7) -0.0064(7) 0.0037(7)
O2 0.0166(8) 0.0176(8) 0.0219(9) -0.0025(7) -0.0048(7) 0.0009(7)
O3 0.0256(10) 0.0629(14) 0.0231(10) 0.0044(10) -0.0035(8) -0.0060(10)
O4 0.0205(9) 0.0382(11) 0.0187(9) -0.0029(8) -0.0017(7) -0.0043(8)
C1 0.0148(11) 0.0173(12) 0.0160(11) -0.0018(9) 0.0022(9) -0.0022(9)
C2 0.0165(12) 0.0145(11) 0.0202(12) -0.0020(9) -0.0022(10) 0.0000(9)
C3 0.0270(14) 0.0193(13) 0.0239(13) 0.0040(10) -0.0064(11) -0.0049(11)
C4 0.0153(12) 0.0182(12) 0.0185(12) -0.0013(9) -0.0053(9) 0.0000(10)
C5 0.0223(13) 0.0304(14) 0.0210(12) -0.0004(11) -0.0010(11) -0.0062(11)
C6 0.0161(11) 0.0138(11) 0.0184(11) -0.0012(9) 0.0003(9) 0.0011(9)
C7 0.0172(11) 0.0189(12) 0.0136(11) 0.0015(9) 0.0003(9) -0.0020(10)
C8 0.0260(13) 0.0199(12) 0.0167(11) -0.0005(10) -0.0010(10) -0.0005(11)
C9 0.0316(14) 0.0237(13) 0.0200(12) -0.0050(10) -0.0021(11) -0.0100(12)
C10 0.0209(13) 0.0378(15) 0.0151(11) 0.0019(11) -0.0024(10) -0.0085(12)
C11 0.0194(13) 0.0305(14) 0.0207(12) 0.0058(10) -0.0012(11) 0.0006(11)
C12 0.0204(12) 0.0189(12) 0.0201(12) -0.0008(10) 0.0002(10) -0.0007(10)
C13 0.0144(11) 0.0189(11) 0.0173(11) -0.0018(9) -0.0021(10) -0.0032(10)
C14 0.0224(13) 0.0215(12) 0.0208(12) -0.0001(10) -0.0023(11) 0.0017(11)
C15 0.0215(13) 0.0322(15) 0.0220(13) -0.0060(11) 0.0011(11) 0.0014(11)
C16 0.0242(13) 0.0348(15) 0.0154(11) 0.0012(11) -0.0012(11) -0.0089(12)
C17 0.0287(14) 0.0223(13) 0.0210(12) 0.0057(10) -0.0094(11) -0.0070(11)
C18 0.0206(12) 0.0175(12) 0.0243(12) -0.0004(10) -0.0040(10) -0.0009(10)
C19 0.0461(18) 0.0452(19) 0.0345(16) 0.0024(15) -0.0064(14) -0.0061(17)
C20 0.041(2) 0.057(2) 0.0438(19) -0.0035(16) -0.0007(16) 0.0065(18)
C21 0.047(2) 0.064(2) 0.0388(18) -0.0085(18) -0.0154(16) 0.0014(19)
C22 0.0237(13) 0.0440(17) 0.0189(12) 0.0018(11) 0.0009(11) -0.0109(13)
C23 0.072(3) 0.0347(17) 0.0265(15) 0.0023(13) -0.0053(16) -0.0242(18)
C24 0.0322(16) 0.0449(17) 0.0238(14) -0.0001(12) 0.0009(13) 0.0069(14)

loop_
_atom_type_symbol
_atom_type_description
_atom_type_scat_dispersion_real
_atom_type_scat_dispersion_imag
_atom_type_scat_source
C C 0.0033 0.0016 'International Tables Vol C Tables 4.2.6.8 and 6.1.1.4'
F F 0.0171 0.0103 'International Tables Vol C Tables 4.2.6.8 and 6.1.1.4'
Cl Cl 0.1484 0.1585 'International Tables Vol C Tables 4.2.6.8 and 6.1.1.4'
O O 0.0106 0.0060 'International Tables Vol C Tables 4.2.6.8 and 6.1.1.4'
N N 0.0061 0.0033 'International Tables Vol C Tables 4.2.6.8 and 6.1.1.4'
H H 0.0000 0.0000 'International Tables Vol C Tables 4.2.6.8 and 6.1.1.4'

loop_
_geom_angle_atom_site_label_1
_geom_angle_atom_site_label_2
_geom_angle_atom_site_label_3
_geom_angle
_geom_angle_site_symmetry_1
_geom_angle_site_symmetry_3
_geom_angle_publ_flag
C2 N1 H1A 109.5 . . ?
C2 N1 H1B 109.5 . . ?
H1A N1 H1B 109.5 . . ?
C2 N1 H1C 109.5 . . ?
H1A N1 H1C 109.5 . . ?
H1B N1 H1C 109.5 . . ?
C1 O2 C4 117.75(18) . . ?
C19 O3 H3 109.5 . . ?
C22 O4 H4 109.5 . . ?
O1 C1 O2 126.1(2) . . ?
O1 C1 C2 124.2(2) . . ?
O2 C1 C2 109.65(19) . . ?
N1 C2 C1 108.21(18) . . ?
N1 C2 C3 110.35(19) . . ?
C1 C2 C3 110.0(2) . . ?
N1 C2 H2 109.4 . . ?
C1 C2 H2 109.4 . . ?
C3 C2 H2 109.4 . . ?
C2 C3 H3A 109.5 . . ?
C2 C3 H3B 109.5 . . ?
H3A C3 H3B 109.5 . . ?
C2 C3 H3C 109.5 . . ?
H3A C3 H3C 109.5 . . ?
H3B C3 H3C 109.5 . . ?
O2 C4 C5 108.19(19) . . ?
O2 C4 C6 104.94(18) . . ?
C5 C4 C6 113.5(2) . . ?
O2 C4 H4A 110.0 . . ?
C5 C4 H4A 110.0 . . ?
C6 C4 H4A 110.0 . . ?
C4 C5 H5A 109.5 . . ?
C4 C5 H5B 109.5 . . ?
H5A C5 H5B 109.5 . . ?
C4 C5 H5C 109.5 . . ?
H5A C5 H5C 109.5 . . ?
H5B C5 H5C 109.5 . . ?
C7 C6 C13 111.77(19) . . ?
C7 C6 C4 112.11(18) . . ?
C13 C6 C4 112.28(19) . . ?
C7 C6 H6 106.7 . . ?
C13 C6 H6 106.7 . . ?
C4 C6 H6 106.7 . . ?
C8 C7 C12 118.4(2) . . ?
C8 C7 C6 119.6(2) . . ?
C12 C7 C6 122.0(2) . . ?
C9 C8 C7 121.2(2) . . ?
C9 C8 H8 119.4 . . ?
C7 C8 H8 119.4 . . ?
C10 C9 C8 118.5(2) . . ?
C10 C9 H9 120.7 . . ?
C8 C9 H9 120.7 . . ?
F1 C10 C9 118.9(2) . . ?
F1 C10 C11 118.6(2) . . ?
C9 C10 C11 122.5(2) . . ?
C10 C11 C12 118.5(2) . . ?
C10 C11 H11 120.8 . . ?
C12 C11 H11 120.8 . . ?
C11 C12 C7 120.9(2) . . ?
C11 C12 H12 119.6 . . ?
C7 C12 H12 119.6 . . ?
C14 C13 C18 118.7(2) . . ?
C14 C13 C6 122.1(2) . . ?
C18 C13 C6 119.2(2) . . ?
C13 C14 C15 120.6(2) . . ?
C13 C14 H14 119.7 . . ?
C15 C14 H14 119.7 . . ?
C16 C15 C14 118.5(2) . . ?
C16 C15 H15 120.8 . . ?
C14 C15 H15 120.8 . . ?
F2 C16 C15 118.7(2) . . ?
F2 C16 C17 118.2(2) . . ?
C15 C16 C17 123.2(2) . . ?
C16 C17 C18 117.9(2) . . ?
C16 C17 H17 121.1 . . ?
C18 C17 H17 121.1 . . ?
C13 C18 C17 121.2(2) . . ?
C13 C18 H18 119.4 . . ?
C17 C18 H18 119.4 . . ?
O3 C19 C21 111.9(3) . . ?
O3 C19 C20 110.3(3) . . ?
C21 C19 C20 114.7(3) . . ?
O3 C19 H19 106.5 . . ?
C21 C19 H19 106.5 . . ?
C20 C19 H19 106.5 . . ?
C19 C20 H20A 109.5 . . ?
C19 C20 H20B 109.5 . . ?
H20A C20 H20B 109.5 . . ?
C19 C20 H20C 109.5 . . ?
H20A C20 H20C 109.5 . . ?
H20B C20 H20C 109.5 . . ?
C19 C21 H21A 109.5 . . ?
C19 C21 H21B 109.5 . . ?
H21A C21 H21B 109.5 . . ?
C19 C21 H21C 109.5 . . ?
H21A C21 H21C 109.5 . . ?
H21B C21 H21C 109.5 . . ?
O4 C22 C24 111.3(2) . . ?
O4 C22 C23 110.3(3) . . ?
C24 C22 C23 112.7(2) . . ?
O4 C22 H22 107.4 . . ?
C24 C22 H22 107.4 . . ?
C23 C22 H22 107.4 . . ?
C22 C23 H23A 109.5 . . ?
C22 C23 H23B 109.5 . . ?
H23A C23 H23B 109.5 . . ?
C22 C23 H23C 109.5 . . ?
H23A C23 H23C 109.5 . . ?
H23B C23 H23C 109.5 . . ?
C22 C24 H24A 109.5 . . ?
C22 C24 H24B 109.5 . . ?
H24A C24 H24B 109.5 . . ?
C22 C24 H24C 109.5 . . ?
H24A C24 H24C 109.5 . . ?
H24B C24 H24C 109.5 . . ?

loop_
_geom_bond_atom_site_label_1
_geom_bond_atom_site_label_2
_geom_bond_distance
_geom_bond_site_symmetry_2
_geom_bond_publ_flag
F1 C10 1.361(3) . ?
F2 C16 1.365(3) . ?
N1 C2 1.486(3) . ?
N1 H1A 0.9100 . ?
N1 H1B 0.9100 . ?
N1 H1C 0.9100 . ?
O1 C1 1.199(3) . ?
O2 C1 1.330(3) . ?
O2 C4 1.469(3) . ?
O3 C19 1.433(4) . ?
O3 H3 0.8400 . ?
O4 C22 1.437(3) . ?
O4 H4 0.8400 . ?
C1 C2 1.522(3) . ?
C2 C3 1.529(3) . ?
C2 H2 1.0000 . ?
C3 H3A 0.9800 . ?
C3 H3B 0.9800 . ?
C3 H3C 0.9800 . ?
C4 C5 1.510(3) . ?
C4 C6 1.533(3) . ?
C4 H4A 1.0000 . ?
C5 H5A 0.9800 . ?
C5 H5B 0.9800 . ?
C5 H5C 0.9800 . ?
C6 C7 1.518(3) . ?
C6 C13 1.529(3) . ?
C6 H6 1.0000 . ?
C7 C8 1.393(3) . ?
C7 C12 1.394(3) . ?
C8 C9 1.385(4) . ?
C8 H8 0.9500 . ?
C9 C10 1.371(4) . ?
C9 H9 0.9500 . ?
C10 C11 1.375(4) . ?
C11 C12 1.391(4) . ?
C11 H11 0.9500 . ?
C12 H12 0.9500 . ?
C13 C14 1.392(3) . ?
C13 C18 1.393(3) . ?
C14 C15 1.397(4) . ?
C14 H14 0.9500 . ?
C15 C16 1.366(4) . ?
C15 H15 0.9500 . ?
C16 C17 1.370(4) . ?
C17 C18 1.396(4) . ?
C17 H17 0.9500 . ?
C18 H18 0.9500 . ?
C19 C21 1.471(5) . ?
C19 C20 1.491(5) . ?
C19 H19 1.0000 . ?
C20 H20A 0.9800 . ?
C20 H20B 0.9800 . ?
C20 H20C 0.9800 . ?
C21 H21A 0.9800 . ?
C21 H21B 0.9800 . ?
C21 H21C 0.9800 . ?
C22 C24 1.505(4) . ?
C22 C23 1.519(4) . ?
C22 H22 1.0000 . ?
C23 H23A 0.9800 . ?
C23 H23B 0.9800 . ?
C23 H23C 0.9800 . ?
C24 H24A 0.9800 . ?
C24 H24B 0.9800 . ?
C24 H24C 0.9800 . ?
